data_4035561
loop_
_publ_author_name
'Zhou, Rong'
'Zhang, Honghui'
'Liu, Jialin'
'Liu, Rongfang'
'Gao, Wen-Chao'
'Qiao, Yan'
'Li, Ruifeng'

_publ_section_title
;
 Chemoselective P(NMe<sub>2</sub>)<sub>3</sub>-Mediated Reductive
 Epoxidation between Two Different Carbonyl Electrophiles: Synthesis of
 Highly Functionalized Unsymmetrical Epoxides.
;
_journal_issue 15
_journal_name_full 'The Journal of organic chemistry'
_journal_page_first 8272
_journal_page_last 8280
_journal_paper_doi 10.1021/acs.joc.8b00995
_journal_volume 83
_journal_year 2018
_chemical_formula_moiety 'C16 H11 Cl2 N O2'
_chemical_formula_sum 'C16 H11 Cl2 N O2'
_chemical_formula_weight 320.16
_space_group_crystal_system monoclinic
_space_group_IT_number 14
_space_group_name_Hall '-P 2ybc'
_space_group_name_H-M_alt 'P 1 21/c 1'
_atom_sites_solution_hydrogens geom
_audit_creation_date 2017-09-20
_audit_creation_method
;
Olex2 1.2
(compiled 2017.08.10 svn.r3458 for OlexSys, GUI svn.r5381)
;
_cell_angle_alpha 90
_cell_angle_beta 102.75(5)
_cell_angle_gamma 90
_cell_formula_units_Z 4
_cell_length_a 11.445(13)
_cell_length_b 8.726(9)
_cell_length_c 14.519(16)
_cell_measurement_reflns_used 6993
_cell_measurement_temperature 293(2)
_cell_measurement_theta_max 34.39
_cell_measurement_theta_min 2.87
_cell_volume 1414(3)
_computing_cell_refinement 'SAINT v8.37A (Bruker, 2015)'
_computing_data_reduction 'SAINT v8.37A (Bruker, 2015)'
_computing_molecular_graphics 'Olex2 (Dolomanov et al., 2009)'
_computing_publication_material 'Olex2 (Dolomanov et al., 2009)'
_computing_structure_refinement 'XL (Sheldrick, 2008)'
_diffrn_ambient_temperature 293.15
_diffrn_measured_fraction_theta_full 0.996
_diffrn_measured_fraction_theta_max 0.996
_diffrn_measurement_device_type 'Bruker APEX-II CCD'
_diffrn_measurement_method '\f and \w scans'
_diffrn_radiation_type MoK\a
_diffrn_radiation_wavelength 0.71076
_diffrn_reflns_av_R_equivalents 0.0275
_diffrn_reflns_av_unetI/netI 0.0224
_diffrn_reflns_Laue_measured_fraction_full 0.996
_diffrn_reflns_Laue_measured_fraction_max 0.996
_diffrn_reflns_limit_h_max 13
_diffrn_reflns_limit_h_min -13
_diffrn_reflns_limit_k_max 10
_diffrn_reflns_limit_k_min -8
_diffrn_reflns_limit_l_max 17
_diffrn_reflns_limit_l_min -17
_diffrn_reflns_number 10264
_diffrn_reflns_point_group_measured_fraction_full 0.996
_diffrn_reflns_point_group_measured_fraction_max 0.996
_diffrn_reflns_theta_full 25.009
_diffrn_reflns_theta_max 25.009
_diffrn_reflns_theta_min 2.877
_diffrn_standards_number 0
_exptl_absorpt_coefficient_mu 0.461
_exptl_absorpt_correction_T_max 0.7468
_exptl_absorpt_correction_T_min 0.6593
_exptl_absorpt_correction_type multi-scan
_exptl_absorpt_process_details
;
SADABS-2016/2 (Bruker,2016/2) was used for absorption correction.
wR2(int) was 0.0718 before and 0.0492 after correction.
The Ratio of minimum to maximum transmission is 0.8828.
The \l/2 correction factor is Not present.
;
_exptl_crystal_colour 'pale yellow'
_exptl_crystal_density_diffrn 1.504
_exptl_crystal_description block
_exptl_crystal_F_000 656
_refine_diff_density_max 0.217
_refine_diff_density_min -0.254
_refine_diff_density_rms 0.044
_refine_ls_extinction_method none
_refine_ls_goodness_of_fit_ref 1.048
_refine_ls_hydrogen_treatment constr
_refine_ls_matrix_type full
_refine_ls_number_parameters 191
_refine_ls_number_reflns 2485
_refine_ls_number_restraints 0
_refine_ls_restrained_S_all 1.048
_refine_ls_R_factor_all 0.0389
_refine_ls_R_factor_gt 0.0320
_refine_ls_shift/su_max 0.001
_refine_ls_shift/su_mean 0.000
_refine_ls_structure_factor_coef Fsqd
_refine_ls_weighting_details 'w=1/[\s^2^(Fo^2^)+(0.0493P)^2^+0.3660P] where P=(Fo^2^+2Fc^2^)/3'
_refine_ls_weighting_scheme calc
_refine_ls_wR_factor_gt 0.0844
_refine_ls_wR_factor_ref 0.0890
_reflns_Friedel_coverage 0.000
_reflns_number_gt 2137
_reflns_number_total 2485
_reflns_threshold_expression 'I > 2\s(I)'
_cod_data_source_file jo8b00995_si_002.cif
_cod_data_source_block mo_170918c_0m_a
_cod_database_code 4035561
_shelx_shelxl_version_number 2014/7
_shelx_space_group_comment
;
The symmetry employed for this shelxl refinement is uniquely defined
by the following loop, which should always be used as a source of
symmetry information in preference to the above space-group names.
They are only intended as comments.
;
_olex2_refinement_description
;
1. Fixed Uiso
 At 1.2 times of:
  All C(H) groups
 At 1.5 times of:
  All C(H,H,H) groups
2.a Ternary CH refined with riding coordinates:
 C5(H5)
2.b Aromatic/amide H refined with riding coordinates:
 C2(H2), C3(H3), C8(H8), C9(H9), C10(H10), C12(H12), C13(H13)
2.c Idealised Me refined as rotating group:
 C16(H16A,H16B,H16C)
;
_olex2_submission_special_instructions 'No special instructions were received'

loop_
_space_group_symop_operation_xyz
'x, y, z'
'-x, y+1/2, -z+1/2'
'-x, -y, -z'
'x, -y-1/2, z-1/2'

loop_
_atom_site_label
_atom_site_type_symbol
_atom_site_fract_x
_atom_site_fract_y
_atom_site_fract_z
_atom_site_U_iso_or_equiv
_atom_site_adp_type
_atom_site_occupancy
_atom_site_site_symmetry_order
_atom_site_calc_flag
_atom_site_refinement_flags_posn
Cl1 Cl 0.12220(4) 0.10600(5) 0.44638(3) 0.04867(16) Uani 1 1 d .
Cl2 Cl 0.22831(5) 0.70023(6) 0.51440(4) 0.05610(18) Uani 1 1 d .
C1 C 0.12836(14) 0.2656(2) 0.51932(12) 0.0338(4) Uani 1 1 d .
C2 C 0.09316(16) 0.2527(2) 0.60395(13) 0.0404(4) Uani 1 1 d .
H2 H 0.0678 0.1592 0.6233 0.048 Uiso 1 1 calc R
C3 C 0.09658(16) 0.3822(2) 0.65929(12) 0.0404(4) Uani 1 1 d .
H3 H 0.0714 0.3754 0.7158 0.048 Uiso 1 1 calc R
C4 C 0.13643(14) 0.5216(2) 0.63296(11) 0.0319(4) Uani 1 1 d .
C5 C 0.13349(15) 0.6636(2) 0.68839(12) 0.0364(4) Uani 1 1 d .
H5 H 0.0917 0.7499 0.6523 0.044 Uiso 1 1 calc R
C6 C 0.22811(15) 0.70719(19) 0.77131(11) 0.0323(4) Uani 1 1 d .
C7 C 0.34282(15) 0.62967(19) 0.81130(11) 0.0315(4) Uani 1 1 d .
C8 C 0.37613(16) 0.4782(2) 0.82289(13) 0.0399(4) Uani 1 1 d .
H8 H 0.3204 0.4006 0.8035 0.048 Uiso 1 1 calc R
C9 C 0.49486(18) 0.4433(2) 0.86423(15) 0.0517(5) Uani 1 1 d .
H9 H 0.5188 0.3415 0.8726 0.062 Uiso 1 1 calc R
C10 C 0.57698(18) 0.5583(3) 0.89268(16) 0.0568(6) Uani 1 1 d .
H10 H 0.6561 0.5327 0.9195 0.068 Uiso 1 1 calc R
C11 C 0.17359(14) 0.5279(2) 0.54818(12) 0.0330(4) Uani 1 1 d .
C12 C 0.16891(15) 0.4023(2) 0.49018(12) 0.0355(4) Uani 1 1 d .
H12 H 0.1924 0.4094 0.4330 0.043 Uiso 1 1 calc R
C13 C 0.54467(18) 0.7113(2) 0.88235(16) 0.0526(5) Uani 1 1 d .
H13 H 0.6006 0.7886 0.9017 0.063 Uiso 1 1 calc R
C14 C 0.42698(16) 0.7449(2) 0.84251(12) 0.0362(4) Uani 1 1 d .
N15 N 0.37186(14) 0.88949(17) 0.82703(11) 0.0409(4) Uani 1 1 d .
C16 C 0.4317(2) 1.0345(2) 0.85420(16) 0.0579(6) Uani 1 1 d .
H16A H 0.4481 1.0449 0.9217 0.087 Uiso 1 1 calc GR
H16B H 0.3811 1.1171 0.8256 0.087 Uiso 1 1 calc GR
H16C H 0.5056 1.0374 0.8333 0.087 Uiso 1 1 calc GR
C17 C 0.25239(17) 0.8767(2) 0.78902(12) 0.0375(4) Uani 1 1 d .
O18 O 0.18059(13) 0.98074(16) 0.77136(10) 0.0539(4) Uani 1 1 d .
O19 O 0.11507(10) 0.64914(16) 0.78211(9) 0.0420(3) Uani 1 1 d .

loop_
_atom_site_aniso_label
_atom_site_aniso_U_11
_atom_site_aniso_U_22
_atom_site_aniso_U_33
_atom_site_aniso_U_23
_atom_site_aniso_U_13
_atom_site_aniso_U_12
Cl1 0.0513(3) 0.0379(3) 0.0525(3) -0.0113(2) 0.0023(2) 0.0021(2)
Cl2 0.0830(4) 0.0393(3) 0.0491(3) 0.0011(2) 0.0214(3) -0.0202(2)
C1 0.0273(8) 0.0333(9) 0.0371(9) -0.0032(7) -0.0010(7) 0.0010(7)
C2 0.0415(10) 0.0358(10) 0.0425(10) 0.0046(8) 0.0062(8) -0.0080(8)
C3 0.0413(10) 0.0468(12) 0.0347(9) 0.0017(8) 0.0118(8) -0.0058(8)
C4 0.0259(8) 0.0358(10) 0.0316(8) -0.0006(7) 0.0016(6) 0.0008(7)
C5 0.0338(9) 0.0386(10) 0.0361(9) -0.0009(8) 0.0064(7) 0.0061(7)
C6 0.0354(9) 0.0316(9) 0.0311(8) -0.0013(7) 0.0103(7) 0.0011(7)
C7 0.0355(9) 0.0297(9) 0.0296(8) -0.0009(7) 0.0076(7) -0.0020(7)
C8 0.0407(10) 0.0303(10) 0.0463(10) 0.0003(8) 0.0042(8) -0.0016(7)
C9 0.0490(12) 0.0375(11) 0.0623(12) 0.0028(10) -0.0015(10) 0.0070(9)
C10 0.0379(10) 0.0568(13) 0.0664(13) -0.0029(11) -0.0084(10) 0.0041(10)
C11 0.0307(8) 0.0325(9) 0.0338(8) 0.0036(7) 0.0029(7) -0.0024(7)
C12 0.0368(9) 0.0394(10) 0.0304(8) 0.0003(7) 0.0073(7) -0.0016(7)
C13 0.0430(11) 0.0472(12) 0.0620(13) -0.0112(10) -0.0002(9) -0.0107(9)
C14 0.0418(9) 0.0326(9) 0.0346(9) -0.0031(7) 0.0090(7) -0.0035(7)
N15 0.0532(10) 0.0268(8) 0.0439(8) -0.0051(6) 0.0134(7) -0.0056(6)
C16 0.0794(15) 0.0329(11) 0.0639(13) -0.0121(10) 0.0213(12) -0.0154(10)
C17 0.0527(11) 0.0321(10) 0.0301(8) -0.0009(7) 0.0140(8) 0.0050(8)
O18 0.0715(10) 0.0374(8) 0.0521(8) -0.0016(6) 0.0122(7) 0.0183(7)
O19 0.0369(7) 0.0504(8) 0.0423(7) -0.0069(6) 0.0167(5) -0.0011(6)

loop_
_atom_type_symbol
_atom_type_description
_atom_type_scat_dispersion_real
_atom_type_scat_dispersion_imag
_atom_type_scat_source
C C 0.0033 0.0016 'International Tables Vol C Tables 4.2.6.8 and 6.1.1.4'
H H 0.0000 0.0000 'International Tables Vol C Tables 4.2.6.8 and 6.1.1.4'
Cl Cl 0.1484 0.1585 'International Tables Vol C Tables 4.2.6.8 and 6.1.1.4'
N N 0.0061 0.0033 'International Tables Vol C Tables 4.2.6.8 and 6.1.1.4'
O O 0.0106 0.0060 'International Tables Vol C Tables 4.2.6.8 and 6.1.1.4'

loop_
_geom_angle_atom_site_label_1
_geom_angle_atom_site_label_2
_geom_angle_atom_site_label_3
_geom_angle
C2 C1 Cl1 119.70(15)
C2 C1 C12 121.86(17)
C12 C1 Cl1 118.43(15)
C1 C2 H2 120.8
C1 C2 C3 118.32(18)
C3 C2 H2 120.8
C2 C3 H3 119.1
C4 C3 C2 121.84(18)
C4 C3 H3 119.1
C3 C4 C5 122.48(17)
C3 C4 C11 117.63(16)
C11 C4 C5 119.77(17)
C4 C5 H5 114.8
C6 C5 C4 123.81(15)
C6 C5 H5 114.8
O19 C5 C4 118.02(16)
O19 C5 H5 114.8
O19 C5 C6 58.87(12)
C5 C6 C17 117.55(15)
C7 C6 C5 128.99(16)
C7 C6 C17 105.44(15)
O19 C6 C5 58.73(12)
O19 C6 C7 122.81(16)
O19 C6 C17 117.60(14)
C8 C7 C6 133.34(16)
C8 C7 C14 119.95(17)
C14 C7 C6 106.70(17)
C7 C8 H8 120.6
C7 C8 C9 118.72(17)
C9 C8 H8 120.6
C8 C9 H9 119.8
C10 C9 C8 120.5(2)
C10 C9 H9 119.8
C9 C10 H10 119.2
C9 C10 C13 121.5(2)
C13 C10 H10 119.2
C4 C11 Cl2 118.88(14)
C12 C11 Cl2 118.91(15)
C12 C11 C4 122.21(17)
C1 C12 H12 120.9
C11 C12 C1 118.10(17)
C11 C12 H12 120.9
C10 C13 H13 121.2
C14 C13 C10 117.69(18)
C14 C13 H13 121.2
C7 C14 N15 109.94(17)
C13 C14 C7 121.61(18)
C13 C14 N15 128.45(17)
C14 N15 C16 124.78(18)
C17 N15 C14 111.49(15)
C17 N15 C16 123.59(17)
N15 C16 H16A 109.5
N15 C16 H16B 109.5
N15 C16 H16C 109.5
H16A C16 H16B 109.5
H16A C16 H16C 109.5
H16B C16 H16C 109.5
N15 C17 C6 106.18(14)
O18 C17 C6 127.14(18)
O18 C17 N15 126.66(18)
C5 O19 C6 62.41(11)

loop_
_geom_bond_atom_site_label_1
_geom_bond_atom_site_label_2
_geom_bond_distance
Cl1 C1 1.742(2)
Cl2 C11 1.741(2)
C1 C2 1.380(3)
C1 C12 1.380(3)
C2 H2 0.9300
C2 C3 1.383(3)
C3 H3 0.9300
C3 C4 1.382(3)
C4 C5 1.482(3)
C4 C11 1.389(3)
C5 H5 0.9800
C5 C6 1.480(3)
C5 O19 1.428(3)
C6 C7 1.477(3)
C6 C17 1.517(3)
C6 O19 1.430(2)
C7 C8 1.375(3)
C7 C14 1.397(3)
C8 H8 0.9300
C8 C9 1.393(3)
C9 H9 0.9300
C9 C10 1.374(3)
C10 H10 0.9300
C10 C13 1.385(3)
C11 C12 1.375(3)
C12 H12 0.9300
C13 H13 0.9300
C13 C14 1.375(3)
C14 N15 1.406(3)
N15 C16 1.452(3)
N15 C17 1.362(3)
C16 H16A 0.9600
C16 H16B 0.9600
C16 H16C 0.9600
C17 O18 1.213(2)

loop_
_geom_torsion_atom_site_label_1
_geom_torsion_atom_site_label_2
_geom_torsion_atom_site_label_3
_geom_torsion_atom_site_label_4
_geom_torsion
Cl1 C1 C2 C3 -178.59(13)
Cl1 C1 C12 C11 -179.97(12)
Cl2 C11 C12 C1 178.26(12)
C1 C2 C3 C4 -1.4(3)
C2 C1 C12 C11 0.0(3)
C2 C3 C4 C5 176.05(16)
C2 C3 C4 C11 -0.1(3)
C3 C4 C5 C6 84.2(2)
C3 C4 C5 O19 14.6(2)
C3 C4 C11 Cl2 -178.21(13)
C3 C4 C11 C12 1.6(2)
C4 C5 C6 C7 4.1(3)
C4 C5 C6 C17 148.03(17)
C4 C5 C6 O19 -104.8(2)
C4 C5 O19 C6 114.52(17)
C4 C11 C12 C1 -1.5(2)
C5 C4 C11 Cl2 5.6(2)
C5 C4 C11 C12 -174.63(15)
C5 C6 C7 C8 -37.9(3)
C5 C6 C7 C14 143.23(18)
C5 C6 C17 N15 -146.60(15)
C5 C6 C17 O18 32.1(3)
C6 C7 C8 C9 179.95(18)
C6 C7 C14 C13 -178.83(17)
C6 C7 C14 N15 1.58(19)
C7 C6 C17 N15 5.08(17)
C7 C6 C17 O18 -176.18(17)
C7 C6 O19 C5 -118.96(19)
C7 C8 C9 C10 -0.1(3)
C7 C14 N15 C16 177.58(17)
C7 C14 N15 C17 1.9(2)
C8 C7 C14 C13 2.1(3)
C8 C7 C14 N15 -177.49(15)
C8 C9 C10 C13 0.7(4)
C9 C10 C13 C14 0.1(3)
C10 C13 C14 C7 -1.5(3)
C10 C13 C14 N15 178.05(19)
C11 C4 C5 C6 -99.7(2)
C11 C4 C5 O19 -169.35(14)
C12 C1 C2 C3 1.5(3)
C13 C14 N15 C16 -2.0(3)
C13 C14 N15 C17 -177.70(19)
C14 C7 C8 C9 -1.3(3)
C14 N15 C17 C6 -4.33(19)
C14 N15 C17 O18 176.93(17)
C16 N15 C17 C6 179.88(17)
C16 N15 C17 O18 1.1(3)
C17 C6 C7 C8 174.88(18)
C17 C6 C7 C14 -4.01(18)
C17 C6 O19 C5 107.04(17)
O19 C5 C6 C7 108.9(2)
O19 C5 C6 C17 -107.13(16)
O19 C6 C7 C8 36.3(3)
O19 C6 C7 C14 -142.60(16)
O19 C6 C17 N15 146.23(15)
O19 C6 C17 O18 -35.0(3)
